data_4331624
loop_
_publ_author_name
'Bo Liu'
'Jin Yang'
'Guo-Cheng Yang'
'Jian-Fang Ma'

_publ_contact_author_address
;
Key Lab of Polyoxometalate Science
Department of Chemistry
Northeast Normal University
Changchun 130024
P.R.China
;
_publ_contact_author_email jianfangma@yahoo.com.cn
_publ_contact_author_fax +86-431-85098620
_publ_contact_author_name 'Jian-Fang Ma'
_publ_contact_author_phone +86-431-85098620
_publ_section_title
;
 Four New Three-Dimensional Polyoxometalate-Based Metal-Organic Frameworks
 Constructed From [Mo6O18(O3AsPh)2]4- Polyoxoanions and Copper(I)-Organic
 Fragments: Syntheses, Structures, Electrochemistry, and Photocatalysis
 Properties
;
_journal_name_full 'Inorganic Chemistry'
_journal_page_first 84
_journal_page_last 94
_journal_paper_doi 10.1021/ic301257k
_journal_volume 52
_journal_year 2013
_chemical_formula_moiety 'C16 H21 As Cu2 Mo3 N6 O12'
_chemical_formula_sum 'C16 H21 As Cu2 Mo3 N6 O12'
_chemical_formula_weight 979.06
_chemical_name_systematic
;
 ?
;
_space_group_IT_number 14
_symmetry_cell_setting monoclinic
_symmetry_space_group_name_Hall '-P 2ybc'
_symmetry_space_group_name_H-M 'P 1 21/c 1'
_atom_sites_solution_hydrogens geom
_atom_sites_solution_primary direct
_atom_sites_solution_secondary difmap
_audit_creation_method SHELXL-97
_cell_angle_alpha 90.00
_cell_angle_beta 128.4860(10)
_cell_angle_gamma 90.00
_cell_formula_units_Z 4
_cell_length_a 11.4377(2)
_cell_length_b 19.3351(3)
_cell_length_c 14.3898(4)
_cell_measurement_reflns_used 6935
_cell_measurement_temperature 293(2)
_cell_measurement_theta_max 29.1667
_cell_measurement_theta_min 3.0149
_cell_volume 2490.97(10)
_computing_cell_refinement CrysAlis
_computing_data_collection 'CrysAlis (Oxford Diffraction, 2006)'
_computing_data_reduction CrysAlis
_computing_structure_refinement 'SHELXL-97 (Sheldrick, 2008)'
_computing_structure_solution 'SHELXL-97 (Sheldrick, 1997)'
_diffrn_ambient_temperature 293(2)
_diffrn_detector_area_resol_mean 10.0
_diffrn_measured_fraction_theta_full 0.994
_diffrn_measured_fraction_theta_max 0.994
_diffrn_measurement_device_type 'Oxford Diffraction Gemini R Ultra'
_diffrn_measurement_method '\w scan'
_diffrn_radiation_monochromator graphite
_diffrn_radiation_source 'fine-focus sealed tube'
_diffrn_radiation_type MoK\a
_diffrn_radiation_wavelength 0.71073
_diffrn_reflns_av_R_equivalents 0.0201
_diffrn_reflns_av_sigmaI/netI 0.0353
_diffrn_reflns_limit_h_max 14
_diffrn_reflns_limit_h_min -11
_diffrn_reflns_limit_k_max 17
_diffrn_reflns_limit_k_min -24
_diffrn_reflns_limit_l_max 17
_diffrn_reflns_limit_l_min -17
_diffrn_reflns_number 10705
_diffrn_reflns_theta_full 26.37
_diffrn_reflns_theta_max 26.37
_diffrn_reflns_theta_min 3.02
_exptl_absorpt_coefficient_mu 4.542
_exptl_absorpt_correction_T_max 0.5490
_exptl_absorpt_correction_T_min 0.4636
_exptl_absorpt_correction_type multi-scan
_exptl_absorpt_process_details 'CrysAlis (Oxford Diffraction, 2006)'
_exptl_crystal_colour brown
_exptl_crystal_density_diffrn 2.611
_exptl_crystal_description block
_exptl_crystal_F_000 1887
_exptl_crystal_size_max 0.20
_exptl_crystal_size_mid 0.19
_exptl_crystal_size_min 0.15
_refine_diff_density_max 0.862
_refine_diff_density_min -1.067
_refine_diff_density_rms 0.096
_refine_ls_extinction_method none
_refine_ls_goodness_of_fit_ref 0.946
_refine_ls_hydrogen_treatment constr
_refine_ls_matrix_type full
_refine_ls_number_parameters 361
_refine_ls_number_reflns 5057
_refine_ls_number_restraints 0
_refine_ls_restrained_S_all 0.946
_refine_ls_R_factor_all 0.0309
_refine_ls_R_factor_gt 0.0224
_refine_ls_shift/su_max 0.002
_refine_ls_shift/su_mean 0.000
_refine_ls_structure_factor_coef Fsqd
_refine_ls_weighting_details 'calc w=1/[\s^2^(Fo^2^)+(0.0253P)^2^+0.0000P] where P=(Fo^2^+2Fc^2^)/3'
_refine_ls_weighting_scheme calc
_refine_ls_wR_factor_gt 0.0478
_refine_ls_wR_factor_ref 0.0487
_reflns_number_gt 4082
_reflns_number_total 5057
_reflns_threshold_expression >2\s(I)
_cod_data_source_file ic301257k_si_002_4.cif
_cod_data_source_block 4
_cod_original_cell_volume 2490.97(9)
_cod_database_code 4331624

loop_
_symmetry_equiv_pos_as_xyz
'x, y, z'
'-x, y+1/2, -z+1/2'
'-x, -y, -z'
'x, -y-1/2, z-1/2'

loop_
_atom_site_label
_atom_site_type_symbol
_atom_site_fract_x
_atom_site_fract_y
_atom_site_fract_z
_atom_site_U_iso_or_equiv
_atom_site_adp_type
_atom_site_occupancy
_atom_site_symmetry_multiplicity
_atom_site_calc_flag
_atom_site_refinement_flags
Cu1 Cu -0.08043(5) 0.86882(2) 0.43041(4) 0.03242(11) Uani 1 1 d .
Cu2 Cu 0.38262(5) 0.71498(2) 0.44209(4) 0.03219(11) Uani 1 1 d .
As1 As 0.63847(3) 0.951376(15) 0.61119(3) 0.01568(7) Uani 1 1 d .
Mo1 Mo 0.24460(3) 0.888730(13) 0.44126(2) 0.01867(7) Uani 1 1 d .
Mo2 Mo 0.35150(3) 1.011378(14) 0.63524(3) 0.01854(7) Uani 1 1 d .
Mo3 Mo 0.40350(3) 0.874633(14) 0.31547(2) 0.01997(7) Uani 1 1 d .
C1 C -0.3542(4) 0.83784(17) 0.1791(3) 0.0252(7) Uani 1 1 d .
H1 H -0.3436 0.8765 0.1464 0.030 Uiso 1 1 calc R
C2 C -0.4415(4) 0.74789(17) 0.1952(3) 0.0271(8) Uani 1 1 d .
H2 H -0.5016 0.7100 0.1793 0.033 Uiso 1 1 calc R
C3 C -0.2509(4) 0.73468(18) 0.4183(3) 0.0342(8) Uani 1 1 d .
H3A H -0.2649 0.7655 0.4639 0.041 Uiso 1 1 calc R
H3B H -0.1444 0.7302 0.4603 0.041 Uiso 1 1 calc R
C4 C -0.3138(4) 0.66506(18) 0.4111(3) 0.0326(8) Uani 1 1 d .
H4A H -0.3256 0.6381 0.3489 0.039 Uiso 1 1 calc R
H4B H -0.4116 0.6708 0.3907 0.039 Uiso 1 1 calc R
C5 C -0.2117(4) 0.62643(18) 0.5290(3) 0.0330(8) Uani 1 1 d .
H5A H -0.1132 0.6216 0.5505 0.040 Uiso 1 1 calc R
H5B H -0.2019 0.6528 0.5909 0.040 Uiso 1 1 calc R
C6 C -0.2744(4) 0.55606(18) 0.5194(3) 0.0346(9) Uani 1 1 d .
H6A H -0.2796 0.5299 0.4594 0.042 Uiso 1 1 calc R
H6B H -0.3759 0.5618 0.4917 0.042 Uiso 1 1 calc R
C7 C -0.1885(4) 0.51364(17) 0.6326(3) 0.0302(8) Uani 1 1 d .
H7A H -0.0877 0.5055 0.6604 0.036 Uiso 1 1 calc R
H7B H -0.1825 0.5386 0.6939 0.036 Uiso 1 1 calc R
C8 C -0.2668(4) 0.44570(17) 0.6087(3) 0.0306(8) Uani 1 1 d .
H8A H -0.3687 0.4545 0.5778 0.037 Uiso 1 1 calc R
H8B H -0.2707 0.4209 0.5482 0.037 Uiso 1 1 calc R
C9 C -0.0864(4) 0.41737(17) 0.8267(3) 0.0243(7) Uani 1 1 d .
H9 H -0.0352 0.4592 0.8540 0.029 Uiso 1 1 calc R
C10 C -0.1612(4) 0.31637(18) 0.8169(3) 0.0292(8) Uani 1 1 d .
H10 H -0.1705 0.2728 0.8391 0.035 Uiso 1 1 calc R
C11 C 0.8001(3) 0.89786(15) 0.7338(3) 0.0185(7) Uani 1 1 d .
C12 C 0.8913(4) 0.92362(19) 0.8470(3) 0.0323(8) Uani 1 1 d .
H12 H 0.8697 0.9660 0.8638 0.039 Uiso 1 1 calc R
C13 C 1.0158(4) 0.8865(2) 0.9364(4) 0.0440(10) Uani 1 1 d .
H13 H 1.0782 0.9041 1.0132 0.053 Uiso 1 1 calc R
C14 C 1.0470(4) 0.8237(2) 0.9116(4) 0.0432(10) Uani 1 1 d .
H14 H 1.1308 0.7989 0.9718 0.052 Uiso 1 1 calc R
C15 C 0.9552(4) 0.7973(2) 0.7982(4) 0.0408(10) Uani 1 1 d .
H15 H 0.9771 0.7547 0.7824 0.049 Uiso 1 1 calc R
C16 C 0.8298(4) 0.83380(18) 0.7069(3) 0.0329(8) Uani 1 1 d .
H16 H 0.7674 0.8162 0.6302 0.040 Uiso 1 1 calc R
N1 N -0.4657(3) 0.79203(14) 0.1138(2) 0.0255(6) Uani 1 1 d .
N2 N -0.2614(3) 0.82345(14) 0.2928(2) 0.0248(6) Uani 1 1 d .
N3 N -0.3202(3) 0.76540(13) 0.3017(2) 0.0228(6) Uani 1 1 d .
N4 N -0.1935(3) 0.40234(13) 0.7142(2) 0.0230(6) Uani 1 1 d .
N5 N -0.2432(3) 0.33700(14) 0.7060(3) 0.0279(6) Uani 1 1 d .
N6 N -0.0620(3) 0.36420(14) 0.8958(2) 0.0239(6) Uani 1 1 d .
O1 O 0.0621(2) 0.90147(11) 0.3834(2) 0.0277(5) Uani 1 1 d .
O2 O 0.2709(2) 0.80100(11) 0.4642(2) 0.0283(5) Uani 1 1 d .
O3 O 0.2296(2) 0.89428(11) 0.30291(19) 0.0222(5) Uani 1 1 d .
O4 O 0.4979(2) 0.89760(10) 0.51002(18) 0.0179(5) Uani 1 1 d .
O5 O 0.3457(2) 0.91528(11) 0.60276(19) 0.0213(5) Uani 1 1 d .
O6 O 0.5836(2) 1.00512(10) 0.67140(19) 0.0197(5) Uani 1 1 d .
O7 O 0.1683(2) 1.02705(11) 0.5727(2) 0.0265(5) Uani 1 1 d .
O8 O 0.4385(3) 1.00812(12) 0.7830(2) 0.0323(6) Uani 1 1 d .
O9 O 0.3966(2) 1.10328(10) 0.61733(19) 0.0204(5) Uani 1 1 d .
O10 O 0.3244(3) 0.87651(13) 0.1699(2) 0.0366(6) Uani 1 1 d .
O11 O 0.4258(2) 0.78782(11) 0.3509(2) 0.0301(6) Uani 1 1 d .
O12 O 0.7064(2) 0.99703(10) 0.55224(19) 0.0181(5) Uani 1 1 d .

loop_
_atom_site_aniso_label
_atom_site_aniso_U_11
_atom_site_aniso_U_22
_atom_site_aniso_U_33
_atom_site_aniso_U_23
_atom_site_aniso_U_13
_atom_site_aniso_U_12
Cu1 0.0274(2) 0.0348(3) 0.0215(2) -0.00360(19) 0.0085(2) 0.00003(19)
Cu2 0.0318(2) 0.0303(2) 0.0190(2) -0.00386(19) 0.0082(2) -0.0018(2)
As1 0.01415(14) 0.01469(16) 0.01702(17) 0.00217(13) 0.00912(14) 0.00084(13)
Mo1 0.01560(13) 0.01643(14) 0.02292(16) 0.00144(11) 0.01147(13) -0.00019(11)
Mo2 0.01753(13) 0.01871(14) 0.01992(15) 0.00259(11) 0.01192(12) 0.00154(11)
Mo3 0.01723(13) 0.02095(15) 0.02021(15) -0.00302(12) 0.01089(12) -0.00226(11)
C1 0.0269(17) 0.0219(18) 0.0217(19) -0.0001(14) 0.0126(16) -0.0033(15)
C2 0.0255(17) 0.0265(18) 0.023(2) 0.0008(15) 0.0119(17) -0.0039(15)
C3 0.038(2) 0.035(2) 0.023(2) 0.0050(16) 0.0155(18) -0.0022(17)
C4 0.038(2) 0.033(2) 0.027(2) 0.0056(16) 0.0207(18) 0.0038(17)
C5 0.039(2) 0.033(2) 0.030(2) 0.0048(16) 0.0228(19) -0.0005(17)
C6 0.043(2) 0.030(2) 0.026(2) 0.0002(16) 0.0192(19) -0.0042(17)
C7 0.0346(19) 0.0256(19) 0.025(2) 0.0029(15) 0.0163(18) 0.0017(16)
C8 0.0318(18) 0.0271(19) 0.0207(19) 0.0022(15) 0.0104(16) -0.0001(16)
C9 0.0242(17) 0.0230(17) 0.0219(18) -0.0046(15) 0.0125(16) -0.0025(15)
C10 0.0331(19) 0.0246(19) 0.0219(19) -0.0009(15) 0.0132(17) -0.0069(16)
C11 0.0170(15) 0.0188(16) 0.0179(17) 0.0071(13) 0.0100(14) 0.0028(13)
C12 0.0276(18) 0.035(2) 0.027(2) 0.0032(16) 0.0135(17) 0.0041(16)
C13 0.0256(19) 0.065(3) 0.027(2) 0.008(2) 0.0098(18) 0.007(2)
C14 0.029(2) 0.051(3) 0.042(3) 0.023(2) 0.018(2) 0.0170(19)
C15 0.039(2) 0.030(2) 0.058(3) 0.014(2) 0.032(2) 0.0141(18)
C16 0.0291(19) 0.030(2) 0.035(2) 0.0011(16) 0.0173(18) 0.0036(16)
N1 0.0283(15) 0.0207(14) 0.0191(16) 0.0010(12) 0.0106(13) -0.0002(12)
N2 0.0253(14) 0.0254(15) 0.0218(16) -0.0032(12) 0.0137(14) -0.0038(12)
N3 0.0240(14) 0.0222(15) 0.0195(16) 0.0009(12) 0.0122(13) -0.0002(12)
N4 0.0238(14) 0.0193(14) 0.0197(15) -0.0007(11) 0.0105(13) -0.0036(12)
N5 0.0298(15) 0.0220(15) 0.0212(16) -0.0005(12) 0.0107(14) -0.0052(13)
N6 0.0254(14) 0.0229(15) 0.0164(15) -0.0016(12) 0.0095(13) -0.0017(12)
O1 0.0206(11) 0.0309(13) 0.0302(14) 0.0039(11) 0.0151(11) 0.0004(10)
O2 0.0264(12) 0.0202(12) 0.0341(15) 0.0013(10) 0.0168(12) -0.0010(10)
O3 0.0161(10) 0.0262(12) 0.0214(13) -0.0020(10) 0.0103(10) -0.0035(9)
O4 0.0163(10) 0.0168(11) 0.0189(12) -0.0007(9) 0.0101(10) -0.0018(9)
O5 0.0243(11) 0.0180(11) 0.0234(13) 0.0055(9) 0.0157(11) 0.0011(9)
O6 0.0166(10) 0.0208(11) 0.0207(12) 0.0013(9) 0.0112(10) 0.0017(9)
O7 0.0239(12) 0.0237(12) 0.0344(15) 0.0048(10) 0.0194(12) 0.0027(10)
O8 0.0357(14) 0.0359(14) 0.0234(14) 0.0052(11) 0.0174(12) 0.0054(11)
O9 0.0187(10) 0.0192(11) 0.0237(13) -0.0001(9) 0.0135(10) 0.0006(9)
O10 0.0286(13) 0.0524(17) 0.0234(14) -0.0063(12) 0.0134(12) 0.0002(12)
O11 0.0291(13) 0.0223(12) 0.0407(16) -0.0056(11) 0.0226(13) -0.0044(10)
O12 0.0197(11) 0.0139(11) 0.0218(12) 0.0020(9) 0.0136(10) -0.0010(9)

loop_
_atom_type_symbol
_atom_type_description
_atom_type_scat_dispersion_real
_atom_type_scat_dispersion_imag
_atom_type_scat_source
C C 0.0030 0.0020 'International Tables Vol C Tables 4.2.6.8 and 6.1.1.4'
H H 0.0000 0.0000 'International Tables Vol C Tables 4.2.6.8 and 6.1.1.4'
As As 0.0500 2.0060 'International Tables Vol C Tables 4.2.6.8 and 6.1.1.4'
Cu Cu 0.3200 1.2650 'International Tables Vol C Tables 4.2.6.8 and 6.1.1.4'
Mo Mo -1.6830 0.6860 'International Tables Vol C Tables 4.2.6.8 and 6.1.1.4'
N N 0.0060 0.0030 'International Tables Vol C Tables 4.2.6.8 and 6.1.1.4'
O O 0.0110 0.0060 'International Tables Vol C Tables 4.2.6.8 and 6.1.1.4'

loop_
_geom_angle_atom_site_label_1
_geom_angle_atom_site_label_2
_geom_angle_atom_site_label_3
_geom_angle
_geom_angle_site_symmetry_1
_geom_angle_site_symmetry_3
N6 Cu1 N2 141.41(11) 2_556 .
N6 Cu1 O1 102.59(10) 2_556 .
N2 Cu1 O1 109.47(10) . .
N6 Cu1 O7 94.16(10) 2_556 3_576
N2 Cu1 O7 101.71(10) . 3_576
O1 Cu1 O7 98.31(8) . 3_576
N1 Cu2 N5 145.12(12) 4_676 3_566
N1 Cu2 O11 116.86(10) 4_676 .
N5 Cu2 O11 90.71(10) 3_566 .
N1 Cu2 O2 90.46(10) 4_676 .
N5 Cu2 O2 112.61(10) 3_566 .
O11 Cu2 O2 88.20(8) . .
O4 As1 O6 111.00(9) . .
O4 As1 O12 111.81(10) . .
O6 As1 O12 111.27(9) . .
O4 As1 C11 108.74(12) . .
O6 As1 C11 108.44(12) . .
O12 As1 C11 105.33(11) . .
O1 Mo1 O2 104.47(10) . .
O1 Mo1 O3 101.21(10) . .
O2 Mo1 O3 98.51(10) . .
O1 Mo1 O5 100.62(10) . .
O2 Mo1 O5 97.51(10) . .
O3 Mo1 O5 148.64(9) . .
O1 Mo1 O12 94.28(9) . 3_676
O2 Mo1 O12 160.88(9) . 3_676
O3 Mo1 O12 81.17(8) . 3_676
O5 Mo1 O12 74.99(8) . 3_676
O1 Mo1 O4 167.10(9) . .
O2 Mo1 O4 88.23(8) . .
O3 Mo1 O4 74.18(8) . .
O5 Mo1 O4 79.57(8) . .
O12 Mo1 O4 73.22(7) 3_676 .
O1 Mo1 Mo2 90.34(8) . .
O2 Mo1 Mo2 128.70(8) . .
O3 Mo1 Mo2 126.79(6) . .
O5 Mo1 Mo2 31.20(6) . .
O12 Mo1 Mo2 46.00(5) 3_676 .
O4 Mo1 Mo2 83.26(5) . .
O1 Mo1 Mo3 131.94(8) . .
O2 Mo1 Mo3 86.13(7) . .
O3 Mo1 Mo3 30.93(6) . .
O5 Mo1 Mo3 124.71(6) . .
O12 Mo1 Mo3 84.05(5) 3_676 .
O4 Mo1 Mo3 45.28(5) . .
Mo2 Mo1 Mo3 119.409(10) . .
O8 Mo2 O7 103.64(11) . .
O8 Mo2 O5 100.07(10) . .
O7 Mo2 O5 101.46(10) . .
O8 Mo2 O9 101.92(10) . .
O7 Mo2 O9 96.26(9) . .
O5 Mo2 O9 147.52(8) . .
O8 Mo2 O12 164.26(9) . 3_676
O7 Mo2 O12 91.72(9) . 3_676
O5 Mo2 O12 73.09(8) . 3_676
O9 Mo2 O12 79.42(8) . 3_676
O8 Mo2 O6 91.15(9) . .
O7 Mo2 O6 163.67(9) . .
O5 Mo2 O6 82.37(8) . .
O9 Mo2 O6 73.60(8) . .
O12 Mo2 O6 74.07(7) 3_676 .
O8 Mo2 Mo1 131.27(8) . .
O7 Mo2 Mo1 89.68(8) . .
O5 Mo2 Mo1 31.29(6) . .
O9 Mo2 Mo1 123.27(6) . .
O12 Mo2 Mo1 43.95(5) 3_676 .
O6 Mo2 Mo1 85.58(5) . .
O8 Mo2 Mo3 89.91(8) . 3_676
O7 Mo2 Mo3 126.53(7) . 3_676
O5 Mo2 Mo3 127.08(6) . 3_676
O9 Mo2 Mo3 30.46(6) . 3_676
O12 Mo2 Mo3 83.52(5) 3_676 3_676
O6 Mo2 Mo3 45.29(5) . 3_676
Mo1 Mo2 Mo3 119.228(10) . 3_676
O10 Mo3 O11 104.71(12) . .
O10 Mo3 O9 99.98(10) . 3_676
O11 Mo3 O9 99.13(9) . 3_676
O10 Mo3 O3 98.91(10) . .
O11 Mo3 O3 100.03(9) . .
O9 Mo3 O3 148.60(9) 3_676 .
O10 Mo3 O6 92.13(10) . 3_676
O11 Mo3 O6 162.95(10) . 3_676
O9 Mo3 O6 74.84(8) 3_676 3_676
O3 Mo3 O6 79.62(8) . 3_676
O10 Mo3 O4 167.39(10) . .
O11 Mo3 O4 87.59(9) . .
O9 Mo3 O4 80.46(8) 3_676 .
O3 Mo3 O4 75.75(8) . .
O6 Mo3 O4 75.76(7) 3_676 .
O10 Mo3 Mo2 88.85(8) . 3_676
O11 Mo3 Mo2 129.84(7) . 3_676
O9 Mo3 Mo2 30.75(6) 3_676 3_676
O3 Mo3 Mo2 125.70(6) . 3_676
O6 Mo3 Mo2 46.28(5) 3_676 3_676
O4 Mo3 Mo2 85.26(5) . 3_676
O10 Mo3 Mo1 129.06(8) . .
O11 Mo3 Mo1 87.06(7) . .
O9 Mo3 Mo1 127.35(6) 3_676 .
O3 Mo3 Mo1 30.42(6) . .
O6 Mo3 Mo1 84.33(5) 3_676 .
O4 Mo3 Mo1 47.39(4) . .
Mo2 Mo3 Mo1 121.182(10) 3_676 .
N2 C1 N1 114.3(3) . .
N2 C1 H1 122.8 . .
N1 C1 H1 122.8 . .
N3 C2 N1 110.5(3) . .
N3 C2 H2 124.8 . .
N1 C2 H2 124.8 . .
N3 C3 C4 113.0(3) . .
N3 C3 H3A 109.0 . .
C4 C3 H3A 109.0 . .
N3 C3 H3B 109.0 . .
C4 C3 H3B 109.0 . .
H3A C3 H3B 107.8 . .
C3 C4 C5 111.1(3) . .
C3 C4 H4A 109.4 . .
C5 C4 H4A 109.4 . .
C3 C4 H4B 109.4 . .
C5 C4 H4B 109.4 . .
H4A C4 H4B 108.0 . .
C6 C5 C4 110.4(3) . .
C6 C5 H5A 109.6 . .
C4 C5 H5A 109.6 . .
C6 C5 H5B 109.6 . .
C4 C5 H5B 109.6 . .
H5A C5 H5B 108.1 . .
C5 C6 C7 115.9(3) . .
C5 C6 H6A 108.3 . .
C7 C6 H6A 108.3 . .
C5 C6 H6B 108.3 . .
C7 C6 H6B 108.3 . .
H6A C6 H6B 107.4 . .
C8 C7 C6 109.3(3) . .
C8 C7 H7A 109.8 . .
C6 C7 H7A 109.8 . .
C8 C7 H7B 109.8 . .
C6 C7 H7B 109.8 . .
H7A C7 H7B 108.3 . .
N4 C8 C7 112.9(3) . .
N4 C8 H8A 109.0 . .
C7 C8 H8A 109.0 . .
N4 C8 H8B 109.0 . .
C7 C8 H8B 109.0 . .
H8A C8 H8B 107.8 . .
N4 C9 N6 110.5(3) . .
N4 C9 H9 124.8 . .
N6 C9 H9 124.8 . .
N5 C10 N6 113.9(3) . .
N5 C10 H10 123.1 . .
N6 C10 H10 123.1 . .
C12 C11 C16 120.9(3) . .
C12 C11 As1 119.5(2) . .
C16 C11 As1 119.5(3) . .
C11 C12 C13 119.9(4) . .
C11 C12 H12 120.0 . .
C13 C12 H12 120.0 . .
C14 C13 C12 120.0(4) . .
C14 C13 H13 120.0 . .
C12 C13 H13 120.0 . .
C13 C14 C15 120.4(4) . .
C13 C14 H14 119.8 . .
C15 C14 H14 119.8 . .
C14 C15 C16 120.6(4) . .
C14 C15 H15 119.7 . .
C16 C15 H15 119.7 . .
C15 C16 C11 118.2(4) . .
C15 C16 H16 120.9 . .
C11 C16 H16 120.9 . .
C2 N1 C1 102.7(3) . .
C2 N1 Cu2 127.2(2) . 4_475
C1 N1 Cu2 129.9(2) . 4_475
C1 N2 N3 103.3(3) . .
C1 N2 Cu1 133.5(2) . .
N3 N2 Cu1 123.2(2) . .
C2 N3 N2 109.1(3) . .
C2 N3 C3 130.9(3) . .
N2 N3 C3 119.9(3) . .
C9 N4 N5 109.2(3) . .
C9 N4 C8 130.2(3) . .
N5 N4 C8 120.4(3) . .
C10 N5 N4 103.5(3) . .
C10 N5 Cu2 130.3(2) . 3_566
N4 N5 Cu2 125.6(2) . 3_566
C9 N6 C10 102.9(3) . .
C9 N6 Cu1 122.6(2) . 2_546
C10 N6 Cu1 134.4(2) . 2_546
Mo1 O1 Cu1 135.72(12) . .
Mo1 O2 Cu2 138.95(12) . .
Mo1 O3 Mo3 118.65(11) . .
As1 O4 Mo3 129.13(10) . .
As1 O4 Mo1 130.56(10) . .
Mo3 O4 Mo1 87.33(7) . .
Mo2 O5 Mo1 117.51(10) . .
As1 O6 Mo3 128.70(10) . 3_676
As1 O6 Mo2 129.54(11) . .
Mo3 O6 Mo2 88.43(6) 3_676 .
Mo2 O7 Cu1 123.77(11) . 3_576
Mo3 O9 Mo2 118.79(10) 3_676 .
Mo3 O11 Cu2 139.31(12) . .
As1 O12 Mo1 131.26(10) . 3_676
As1 O12 Mo2 130.06(11) . 3_676
Mo1 O12 Mo2 90.04(7) 3_676 3_676

loop_
_geom_bond_atom_site_label_1
_geom_bond_atom_site_label_2
_geom_bond_distance
_geom_bond_site_symmetry_2
Cu1 N6 1.961(3) 2_556
Cu1 N2 1.968(3) .
Cu1 O1 2.211(2) .
Cu1 O7 2.238(2) 3_576
Cu2 N1 1.949(3) 4_676
Cu2 N5 1.966(3) 3_566
Cu2 O11 2.181(2) .
Cu2 O2 2.237(2) .
As1 O4 1.695(2) .
As1 O6 1.7033(19) .
As1 O12 1.7100(18) .
As1 C11 1.882(3) .
Mo1 O1 1.717(2) .
Mo1 O2 1.719(2) .
Mo1 O3 1.892(2) .
Mo1 O5 1.912(2) .
Mo1 O12 2.2663(19) 3_676
Mo1 O4 2.4155(18) .
Mo1 Mo2 3.2653(4) .
Mo1 Mo3 3.2785(4) .
Mo2 O8 1.698(2) .
Mo2 O7 1.716(2) .
Mo2 O5 1.907(2) .
Mo2 O9 1.912(2) .
Mo2 O12 2.349(2) 3_676
Mo2 O6 2.3692(19) .
Mo2 Mo3 3.2771(4) 3_676
Mo3 O10 1.688(2) .
Mo3 O11 1.726(2) .
Mo3 O9 1.895(2) 3_676
Mo3 O3 1.9202(19) .
Mo3 O6 2.330(2) 3_676
Mo3 O4 2.332(2) .
Mo3 Mo2 3.2771(4) 3_676
C1 N2 1.312(4) .
C1 N1 1.343(4) .
C1 H1 0.9300 .
C2 N3 1.320(4) .
C2 N1 1.332(4) .
C2 H2 0.9300 .
C3 N3 1.463(4) .
C3 C4 1.499(5) .
C3 H3A 0.9700 .
C3 H3B 0.9700 .
C4 C5 1.528(5) .
C4 H4A 0.9700 .
C4 H4B 0.9700 .
C5 C6 1.504(5) .
C5 H5A 0.9700 .
C5 H5B 0.9700 .
C6 C7 1.516(5) .
C6 H6A 0.9700 .
C6 H6B 0.9700 .
C7 C8 1.504(5) .
C7 H7A 0.9700 .
C7 H7B 0.9700 .
C8 N4 1.458(4) .
C8 H8A 0.9700 .
C8 H8B 0.9700 .
C9 N4 1.318(4) .
C9 N6 1.334(4) .
C9 H9 0.9300 .
C10 N5 1.312(4) .
C10 N6 1.352(4) .
C10 H10 0.9300 .
C11 C12 1.369(5) .
C11 C16 1.401(4) .
C12 C13 1.384(5) .
C12 H12 0.9300 .
C13 C14 1.375(5) .
C13 H13 0.9300 .
C14 C15 1.376(6) .
C14 H14 0.9300 .
C15 C16 1.391(5) .
C15 H15 0.9300 .
C16 H16 0.9300 .
N1 Cu2 1.949(3) 4_475
N2 N3 1.355(4) .
N4 N5 1.360(4) .
N5 Cu2 1.966(3) 3_566
N6 Cu1 1.961(3) 2_546
O6 Mo3 2.330(2) 3_676
O7 Cu1 2.238(2) 3_576
O9 Mo3 1.8954(19) 3_676
O12 Mo1 2.2663(19) 3_676
O12 Mo2 2.349(2) 3_676

loop_
_geom_torsion_atom_site_label_1
_geom_torsion_atom_site_label_2
_geom_torsion_atom_site_label_3
_geom_torsion_atom_site_label_4
_geom_torsion
_geom_torsion_site_symmetry_1
_geom_torsion_site_symmetry_4
O1 Mo1 Mo2 O8 105.17(13) . .
O2 Mo1 Mo2 O8 -3.79(14) . .
O3 Mo1 Mo2 O8 -150.51(13) . .
O5 Mo1 Mo2 O8 -5.08(15) . .
O12 Mo1 Mo2 O8 -159.20(13) 3_676 .
O4 Mo1 Mo2 O8 -86.06(12) . .
Mo3 Mo1 Mo2 O8 -114.42(10) . .
O1 Mo1 Mo2 O7 -2.82(10) . .
O2 Mo1 Mo2 O7 -111.78(12) . .
O3 Mo1 Mo2 O7 101.50(11) . .
O5 Mo1 Mo2 O7 -113.07(13) . .
O12 Mo1 Mo2 O7 92.81(10) 3_676 .
O4 Mo1 Mo2 O7 165.95(9) . .
Mo3 Mo1 Mo2 O7 137.59(7) . .
O1 Mo1 Mo2 O5 110.24(13) . .
O2 Mo1 Mo2 O5 1.29(14) . .
O3 Mo1 Mo2 O5 -145.44(13) . .
O12 Mo1 Mo2 O5 -154.13(13) 3_676 .
O4 Mo1 Mo2 O5 -80.98(12) . .
Mo3 Mo1 Mo2 O5 -109.34(11) . .
O1 Mo1 Mo2 O9 -100.10(10) . .
O2 Mo1 Mo2 O9 150.94(11) . .
O3 Mo1 Mo2 O9 4.22(10) . .
O5 Mo1 Mo2 O9 149.66(13) . .
O12 Mo1 Mo2 O9 -4.47(10) 3_676 .
O4 Mo1 Mo2 O9 68.67(9) . .
Mo3 Mo1 Mo2 O9 40.31(7) . .
O1 Mo1 Mo2 O12 -95.63(10) . 3_676
O2 Mo1 Mo2 O12 155.41(11) . 3_676
O3 Mo1 Mo2 O12 8.69(10) . 3_676
O5 Mo1 Mo2 O12 154.13(13) . 3_676
O4 Mo1 Mo2 O12 73.14(8) . 3_676
Mo3 Mo1 Mo2 O12 44.78(7) . 3_676
O1 Mo1 Mo2 O6 -167.18(9) . .
O2 Mo1 Mo2 O6 83.87(10) . .
O3 Mo1 Mo2 O6 -62.86(9) . .
O5 Mo1 Mo2 O6 82.58(12) . .
O12 Mo1 Mo2 O6 -71.55(9) 3_676 .
O4 Mo1 Mo2 O6 1.60(7) . .
Mo3 Mo1 Mo2 O6 -26.76(5) . .
O1 Mo1 Mo2 Mo3 -135.58(7) . 3_676
O2 Mo1 Mo2 Mo3 115.46(9) . 3_676
O3 Mo1 Mo2 Mo3 -31.26(8) . 3_676
O5 Mo1 Mo2 Mo3 114.17(11) . 3_676
O12 Mo1 Mo2 Mo3 -39.95(7) 3_676 3_676
O4 Mo1 Mo2 Mo3 33.19(5) . 3_676
Mo3 Mo1 Mo2 Mo3 4.831(18) . 3_676
O1 Mo1 Mo3 O10 -1.33(15) . .
O2 Mo1 Mo3 O10 104.68(14) . .
O3 Mo1 Mo3 O10 -8.99(16) . .
O5 Mo1 Mo3 O10 -158.85(13) . .
O12 Mo1 Mo3 O10 -91.74(12) 3_676 .
O4 Mo1 Mo3 O10 -163.98(13) . .
Mo2 Mo1 Mo3 O10 -122.37(11) . .
O1 Mo1 Mo3 O11 -107.93(13) . .
O2 Mo1 Mo3 O11 -1.92(11) . .
O3 Mo1 Mo3 O11 -115.59(15) . .
O5 Mo1 Mo3 O11 94.54(11) . .
O12 Mo1 Mo3 O11 161.66(10) 3_676 .
O4 Mo1 Mo3 O11 89.42(10) . .
Mo2 Mo1 Mo3 O11 131.02(8) . .
O1 Mo1 Mo3 O9 152.82(13) . 3_676
O2 Mo1 Mo3 O9 -101.17(11) . 3_676
O3 Mo1 Mo3 O9 145.16(15) . 3_676
O5 Mo1 Mo3 O9 -4.71(11) . 3_676
O12 Mo1 Mo3 O9 62.41(9) 3_676 3_676
O4 Mo1 Mo3 O9 -9.83(10) . 3_676
Mo2 Mo1 Mo3 O9 31.78(8) . 3_676
O1 Mo1 Mo3 O3 7.67(16) . .
O2 Mo1 Mo3 O3 113.68(15) . .
O5 Mo1 Mo3 O3 -149.86(14) . .
O12 Mo1 Mo3 O3 -82.75(13) 3_676 .
O4 Mo1 Mo3 O3 -154.98(14) . .
Mo2 Mo1 Mo3 O3 -113.38(12) . .
O1 Mo1 Mo3 O6 86.81(11) . 3_676
O2 Mo1 Mo3 O6 -167.18(9) . 3_676
O3 Mo1 Mo3 O6 79.14(13) . 3_676
O5 Mo1 Mo3 O6 -70.72(9) . 3_676
O12 Mo1 Mo3 O6 -3.61(7) 3_676 3_676
O4 Mo1 Mo3 O6 -75.84(8) . 3_676
Mo2 Mo1 Mo3 O6 -34.24(5) . 3_676
O1 Mo1 Mo3 O4 162.65(12) . .
O2 Mo1 Mo3 O4 -91.34(10) . .
O3 Mo1 Mo3 O4 154.98(14) . .
O5 Mo1 Mo3 O4 5.12(10) . .
O12 Mo1 Mo3 O4 72.23(9) 3_676 .
Mo2 Mo1 Mo3 O4 41.60(7) . .
O1 Mo1 Mo3 Mo2 116.12(10) . 3_676
O2 Mo1 Mo3 Mo2 -137.87(8) . 3_676
O3 Mo1 Mo3 Mo2 108.45(12) . 3_676
O5 Mo1 Mo3 Mo2 -41.41(8) . 3_676
O12 Mo1 Mo3 Mo2 25.70(6) 3_676 3_676
O4 Mo1 Mo3 Mo2 -46.53(7) . 3_676
Mo2 Mo1 Mo3 Mo2 -4.929(19) . 3_676
N3 C3 C4 C5 164.0(3) . .
C3 C4 C5 C6 -178.6(3) . .
C4 C5 C6 C7 -176.6(3) . .
C5 C6 C7 C8 179.0(3) . .
C6 C7 C8 N4 -178.4(3) . .
O4 As1 C11 C12 -148.2(2) . .
O6 As1 C11 C12 -27.4(3) . .
O12 As1 C11 C12 91.9(3) . .
O4 As1 C11 C16 35.1(3) . .
O6 As1 C11 C16 155.9(2) . .
O12 As1 C11 C16 -84.9(2) . .
C16 C11 C12 C13 0.7(5) . .
As1 C11 C12 C13 -176.0(3) . .
C11 C12 C13 C14 -0.4(5) . .
C12 C13 C14 C15 0.0(6) . .
C13 C14 C15 C16 0.2(6) . .
C14 C15 C16 C11 0.0(5) . .
C12 C11 C16 C15 -0.5(5) . .
As1 C11 C16 C15 176.2(2) . .
N3 C2 N1 C1 -1.8(4) . .
N3 C2 N1 Cu2 173.6(2) . 4_475
N2 C1 N1 C2 2.4(4) . .
N2 C1 N1 Cu2 -172.9(2) . 4_475
N1 C1 N2 N3 -2.0(3) . .
N1 C1 N2 Cu1 179.6(2) . .
N6 Cu1 N2 C1 171.8(3) 2_556 .
O1 Cu1 N2 C1 -43.7(3) . .
O7 Cu1 N2 C1 59.5(3) 3_576 .
N6 Cu1 N2 N3 -6.4(3) 2_556 .
O1 Cu1 N2 N3 138.1(2) . .
O7 Cu1 N2 N3 -118.6(2) 3_576 .
N1 C2 N3 N2 0.8(4) . .
N1 C2 N3 C3 178.1(3) . .
C1 N2 N3 C2 0.7(3) . .
Cu1 N2 N3 C2 179.3(2) . .
C1 N2 N3 C3 -177.0(3) . .
Cu1 N2 N3 C3 1.7(4) . .
C4 C3 N3 C2 12.3(5) . .
C4 C3 N3 N2 -170.7(3) . .
N6 C9 N4 N5 -0.3(3) . .
N6 C9 N4 C8 174.0(3) . .
C7 C8 N4 C9 11.4(5) . .
C7 C8 N4 N5 -174.9(3) . .
N6 C10 N5 N4 0.0(4) . .
N6 C10 N5 Cu2 171.0(2) . 3_566
C9 N4 N5 C10 0.1(3) . .
C8 N4 N5 C10 -174.8(3) . .
C9 N4 N5 Cu2 -171.4(2) . 3_566
C8 N4 N5 Cu2 13.7(4) . 3_566
N4 C9 N6 C10 0.2(3) . .
N4 C9 N6 Cu1 -176.1(2) . 2_546
N5 C10 N6 C9 -0.1(4) . .
N5 C10 N6 Cu1 175.5(2) . 2_546
O2 Mo1 O1 Cu1 48.9(2) . .
O3 Mo1 O1 Cu1 150.80(16) . .
O5 Mo1 O1 Cu1 -51.85(19) . .
O12 Mo1 O1 Cu1 -127.36(17) 3_676 .
O4 Mo1 O1 Cu1 -141.5(3) . .
Mo2 Mo1 O1 Cu1 -81.48(17) . .
Mo3 Mo1 O1 Cu1 146.80(12) . .
N6 Cu1 O1 Mo1 32.4(2) 2_556 .
N2 Cu1 O1 Mo1 -125.84(18) . .
O7 Cu1 O1 Mo1 128.55(18) 3_576 .
O1 Mo1 O2 Cu2 138.84(18) . .
O3 Mo1 O2 Cu2 34.8(2) . .
O5 Mo1 O2 Cu2 -118.10(19) . .
O12 Mo1 O2 Cu2 -52.7(4) 3_676 .
O4 Mo1 O2 Cu2 -38.86(19) . .
Mo2 Mo1 O2 Cu2 -118.77(17) . .
Mo3 Mo1 O2 Cu2 6.43(18) . .
N1 Cu2 O2 Mo1 109.3(2) 4_676 .
N5 Cu2 O2 Mo1 -97.6(2) 3_566 .
O11 Cu2 O2 Mo1 -7.5(2) . .
O1 Mo1 O3 Mo3 -174.19(12) . .
O2 Mo1 O3 Mo3 -67.51(13) . .
O5 Mo1 O3 Mo3 52.5(2) . .
O12 Mo1 O3 Mo3 93.15(12) 3_676 .
O4 Mo1 O3 Mo3 18.20(10) . .
Mo2 Mo1 O3 Mo3 86.84(12) . .
O10 Mo3 O3 Mo1 172.94(13) . .
O11 Mo3 O3 Mo1 66.16(14) . .
O9 Mo3 O3 Mo1 -60.6(2) 3_676 .
O6 Mo3 O3 Mo1 -96.52(12) 3_676 .
O4 Mo3 O3 Mo1 -18.73(11) . .
Mo2 Mo3 O3 Mo1 -92.02(11) 3_676 .
O6 As1 O4 Mo3 129.31(12) . .
O12 As1 O4 Mo3 4.41(16) . .
C11 As1 O4 Mo3 -111.47(14) . .
O6 As1 O4 Mo1 1.18(17) . .
O12 As1 O4 Mo1 -123.72(13) . .
C11 As1 O4 Mo1 120.39(14) . .
O10 Mo3 O4 As1 -64.2(5) . .
O11 Mo3 O4 As1 128.52(14) . .
O9 Mo3 O4 As1 28.83(13) 3_676 .
O3 Mo3 O4 As1 -130.49(14) . .
O6 Mo3 O4 As1 -47.81(12) 3_676 .
Mo2 Mo3 O4 As1 -1.79(12) 3_676 .
Mo1 Mo3 O4 As1 -143.26(16) . .
O10 Mo3 O4 Mo1 79.0(4) . .
O11 Mo3 O4 Mo1 -88.22(8) . .
O9 Mo3 O4 Mo1 172.09(8) 3_676 .
O3 Mo3 O4 Mo1 12.76(7) . .
O6 Mo3 O4 Mo1 95.45(7) 3_676 .
Mo2 Mo3 O4 Mo1 141.46(5) 3_676 .
O1 Mo1 O4 As1 58.7(5) . .
O2 Mo1 O4 As1 -131.34(15) . .
O3 Mo1 O4 As1 129.30(15) . .
O5 Mo1 O4 As1 -33.37(14) . .
O12 Mo1 O4 As1 43.95(13) 3_676 .
Mo2 Mo1 O4 As1 -2.03(12) . .
Mo3 Mo1 O4 As1 142.35(17) . .
O1 Mo1 O4 Mo3 -83.7(4) . .
O2 Mo1 O4 Mo3 86.31(9) . .
O3 Mo1 O4 Mo3 -13.06(8) . .
O5 Mo1 O4 Mo3 -175.72(8) . .
O12 Mo1 O4 Mo3 -98.40(7) 3_676 .
Mo2 Mo1 O4 Mo3 -144.38(5) . .
O8 Mo2 O5 Mo1 176.13(11) . .
O7 Mo2 O5 Mo1 69.84(12) . .
O9 Mo2 O5 Mo1 -51.9(2) . .
O12 Mo2 O5 Mo1 -18.46(9) 3_676 .
O6 Mo2 O5 Mo1 -94.05(11) . .
Mo3 Mo2 O5 Mo1 -86.28(11) 3_676 .
O1 Mo1 O5 Mo2 -72.66(12) . .
O2 Mo1 O5 Mo2 -178.99(11) . .
O3 Mo1 O5 Mo2 60.8(2) . .
O12 Mo1 O5 Mo2 18.97(9) 3_676 .
O4 Mo1 O5 Mo2 94.22(11) . .
Mo3 Mo1 O5 Mo2 90.52(10) . .
O4 As1 O6 Mo3 -126.77(13) . 3_676
O12 As1 O6 Mo3 -1.56(17) . 3_676
C11 As1 O6 Mo3 113.84(15) . 3_676
O4 As1 O6 Mo2 1.24(17) . .
O12 As1 O6 Mo2 126.45(13) . .
C11 As1 O6 Mo2 -118.15(15) . .
O8 Mo2 O6 As1 129.23(15) . .
O7 Mo2 O6 As1 -75.6(4) . .
O5 Mo2 O6 As1 29.23(14) . .
O9 Mo2 O6 As1 -128.68(15) . .
O12 Mo2 O6 As1 -45.29(13) 3_676 .
Mo1 Mo2 O6 As1 -2.08(13) . .
Mo3 Mo2 O6 As1 -142.04(17) 3_676 .
O8 Mo2 O6 Mo3 -88.73(9) . 3_676
O7 Mo2 O6 Mo3 66.5(3) . 3_676
O5 Mo2 O6 Mo3 171.27(8) . 3_676
O9 Mo2 O6 Mo3 13.35(8) . 3_676
O12 Mo2 O6 Mo3 96.75(7) 3_676 3_676
Mo1 Mo2 O6 Mo3 139.96(5) . 3_676
O8 Mo2 O7 Cu1 78.06(15) . 3_576
O5 Mo2 O7 Cu1 -178.48(12) . 3_576
O9 Mo2 O7 Cu1 -25.85(14) . 3_576
O12 Mo2 O7 Cu1 -105.39(13) 3_676 3_576
O6 Mo2 O7 Cu1 -76.4(4) . 3_576
Mo1 Mo2 O7 Cu1 -149.30(12) . 3_576
Mo3 Mo2 O7 Cu1 -22.18(17) 3_676 3_576
O8 Mo2 O9 Mo3 68.78(13) . 3_676
O7 Mo2 O9 Mo3 174.18(12) . 3_676
O5 Mo2 O9 Mo3 -62.8(2) . 3_676
O12 Mo2 O9 Mo3 -95.24(11) 3_676 3_676
O6 Mo2 O9 Mo3 -18.89(10) . 3_676
Mo1 Mo2 O9 Mo3 -92.08(12) . 3_676
O10 Mo3 O11 Cu2 -131.88(19) . .
O9 Mo3 O11 Cu2 125.20(19) 3_676 .
O3 Mo3 O11 Cu2 -29.8(2) . .
O6 Mo3 O11 Cu2 57.5(4) 3_676 .
O4 Mo3 O11 Cu2 45.27(19) . .
Mo2 Mo3 O11 Cu2 127.05(15) 3_676 .
Mo1 Mo3 O11 Cu2 -2.17(18) . .
N1 Cu2 O11 Mo3 -85.1(2) 4_676 .
N5 Cu2 O11 Mo3 117.1(2) 3_566 .
O2 Cu2 O11 Mo3 4.5(2) . .
O4 As1 O12 Mo1 131.92(14) . 3_676
O6 As1 O12 Mo1 7.17(18) . 3_676
C11 As1 O12 Mo1 -110.14(16) . 3_676
O4 As1 O12 Mo2 -5.73(16) . 3_676
O6 As1 O12 Mo2 -130.48(13) . 3_676
C11 As1 O12 Mo2 112.21(15) . 3_676
